data_4122541
loop_
_publ_author_name
'Liu, Hsueh-Ju'
'Raynaud, Christophe'
'Eisenstein, Odile'
'Tilley, T. Don'

_publ_section_title
;
 Cyclometalated N-Heterocyclic Carbene Complexes of Ruthenium for Access
 to Electron-Rich Silylene Complexes That Bind the Lewis Acids CuOTf and
 AgOTf.
;
_journal_issue 32
_journal_name_full 'Journal of the American Chemical Society'
_journal_page_first 11473
_journal_page_last 11482
_journal_paper_doi 10.1021/ja5054237
_journal_volume 136
_journal_year 2014
_chemical_formula_sum 'C29 H34 N4 Ru'
_chemical_formula_weight 539.67
_chemical_name_systematic
; 
 ? 
;
_space_group_IT_number 14
_symmetry_cell_setting monoclinic
_symmetry_space_group_name_Hall '-P 2yn'
_symmetry_space_group_name_H-M 'P 1 21/n 1'
_atom_sites_solution_hydrogens geom
_atom_sites_solution_primary direct
_atom_sites_solution_secondary difmap
_audit_creation_method SHELXL-97
_cell_angle_alpha 90.00
_cell_angle_beta 90.9390(10)
_cell_angle_gamma 90.00
_cell_formula_units_Z 4
_cell_length_a 8.6531(7)
_cell_length_b 21.9806(17)
_cell_length_c 13.3874(10)
_cell_measurement_temperature 100(2)
_cell_volume 2545.9(3)
_computing_cell_refinement 'Brucker SAINT'
_computing_data_collection 'Brucker APEX 2'
_computing_data_reduction 'Brucker SAINT'
_computing_molecular_graphics ORTEP32
_computing_publication_material WinGx
_computing_structure_refinement 'SHELXL-97 (Sheldrick, 2008)'
_computing_structure_solution 'SHELXS-97 (Sheldrick, 2008)'
_diffrn_ambient_temperature 100(2)
_diffrn_detector_area_resol_mean 8.366
_diffrn_measured_fraction_theta_full 1.000
_diffrn_measured_fraction_theta_max 0.998
_diffrn_measurement_device_type 'Brucker APEX-II CCD'
_diffrn_measurement_method 'phi and omega scans'
_diffrn_radiation_monochromator graphite
_diffrn_radiation_source 'fine-focus sealed tube'
_diffrn_radiation_type MoK\a
_diffrn_radiation_wavelength 0.71073
_diffrn_reflns_av_R_equivalents 0.1001
_diffrn_reflns_av_sigmaI/netI 0.0293
_diffrn_reflns_limit_h_max 10
_diffrn_reflns_limit_h_min -10
_diffrn_reflns_limit_k_max 26
_diffrn_reflns_limit_k_min -26
_diffrn_reflns_limit_l_max 16
_diffrn_reflns_limit_l_min -16
_diffrn_reflns_number 129348
_diffrn_reflns_theta_full 25.00
_diffrn_reflns_theta_max 25.58
_diffrn_reflns_theta_min 1.78
_exptl_absorpt_coefficient_mu 0.640
_exptl_absorpt_correction_T_max 0.9687
_exptl_absorpt_correction_T_min 0.9101
_exptl_absorpt_correction_type multi-scan
_exptl_absorpt_process_details SADABS
_exptl_crystal_colour yellow
_exptl_crystal_density_diffrn 1.408
_exptl_crystal_density_method 'not measured'
_exptl_crystal_description stick
_exptl_crystal_F_000 1120
_exptl_crystal_size_max 0.15
_exptl_crystal_size_mid 0.07
_exptl_crystal_size_min 0.05
_refine_diff_density_max 2.137
_refine_diff_density_min -0.819
_refine_diff_density_rms 0.109
_refine_ls_extinction_method none
_refine_ls_goodness_of_fit_ref 1.115
_refine_ls_hydrogen_treatment mixed
_refine_ls_matrix_type full
_refine_ls_number_parameters 315
_refine_ls_number_reflns 4783
_refine_ls_number_restraints 0
_refine_ls_restrained_S_all 1.115
_refine_ls_R_factor_all 0.0593
_refine_ls_R_factor_gt 0.0429
_refine_ls_shift/su_max 0.001
_refine_ls_shift/su_mean 0.000
_refine_ls_structure_factor_coef Fsqd
_refine_ls_weighting_details 'calc w=1/[\s^2^(Fo^2^)+(0.0170P)^2^+10.1283P] where P=(Fo^2^+2Fc^2^)/3'
_refine_ls_weighting_scheme calc
_refine_ls_wR_factor_gt 0.0851
_refine_ls_wR_factor_ref 0.0940
_reflns_number_gt 3787
_reflns_number_total 4783
_reflns_threshold_expression >2sigma(I)
_cod_data_source_file ja5054237_si_002.cif
_cod_data_source_block shelx
_cod_depositor_comments
;
The following automatic conversions were performed:

'_symmetry_cell_setting' value 'Monoclinic' changed to 'monoclinic'
according to
/usr/data/users/saulius/crontab/automatic-downloads/current/ACS/lib/dictionaries/cif_core.dic
dictionary named 'cif_core.dic' version 2.4.2 from 2011-04-26.

Automatic conversion script
Id: cif_fix_values 2281 2013-09-26 08:29:07Z andrius 
;
_cod_original_sg_symbol_H-M P2(1)/n
_cod_database_code 4122541

loop_
_symmetry_equiv_pos_as_xyz
'x, y, z'
'-x+1/2, y+1/2, -z+1/2'
'-x, -y, -z'
'x-1/2, -y-1/2, z-1/2'

loop_
_atom_site_label
_atom_site_type_symbol
_atom_site_fract_x
_atom_site_fract_y
_atom_site_fract_z
_atom_site_U_iso_or_equiv
_atom_site_adp_type
_atom_site_occupancy
_atom_site_symmetry_multiplicity
_atom_site_calc_flag
_atom_site_refinement_flags
C1 C 0.5429(4) 0.17124(16) 0.3108(3) 0.0161(7) Uani 1 1 d .
C2 C 0.4893(4) 0.28234(16) 0.3170(3) 0.0163(7) Uani 1 1 d .
C3 C 0.4073(4) 0.28238(17) 0.2249(3) 0.0183(8) Uani 1 1 d .
C4 C 0.3607(4) 0.22463(16) 0.1765(3) 0.0184(8) Uani 1 1 d .
H4A H 0.3127 0.2331 0.1103 0.022 Uiso 1 1 calc R
H4B H 0.2835 0.2036 0.2179 0.022 Uiso 1 1 calc R
C5 C 0.3794(4) 0.33872(18) 0.1799(3) 0.0205(8) Uani 1 1 d .
H5 H 0.3227 0.3404 0.1186 0.025 Uiso 1 1 calc R
C6 C 0.4328(4) 0.39199(18) 0.2228(3) 0.0226(8) Uani 1 1 d .
H6 H 0.4122 0.4298 0.1909 0.027 Uiso 1 1 calc R
C7 C 0.5162(5) 0.39086(18) 0.3120(3) 0.0233(8) Uani 1 1 d .
H7 H 0.5530 0.4278 0.3404 0.028 Uiso 1 1 calc R
C8 C 0.5469(4) 0.33560(17) 0.3607(3) 0.0171(7) Uani 1 1 d .
C9 C 0.6486(5) 0.33690(18) 0.4532(3) 0.0240(8) Uani 1 1 d .
H9A H 0.7146 0.3731 0.4519 0.036 Uiso 1 1 calc R
H9B H 0.7133 0.3003 0.4553 0.036 Uiso 1 1 calc R
H9C H 0.5839 0.3381 0.5126 0.036 Uiso 1 1 calc R
C10 C 0.5027(4) 0.21322(18) 0.4651(3) 0.0209(8) Uani 1 1 d .
H10 H 0.4827 0.2424 0.5156 0.025 Uiso 1 1 calc R
C11 C 0.5241(4) 0.15372(18) 0.4783(3) 0.0218(8) Uani 1 1 d .
H11 H 0.5226 0.1325 0.5401 0.026 Uiso 1 1 calc R
C12 C 0.5631(4) 0.06415(17) 0.3668(3) 0.0193(8) Uani 1 1 d .
C13 C 0.7043(5) 0.03481(17) 0.3847(3) 0.0218(8) Uani 1 1 d .
C14 C 0.8359(5) 0.0657(2) 0.4384(3) 0.0290(9) Uani 1 1 d .
H14A H 0.8339 0.1093 0.4232 0.044 Uiso 1 1 calc R
H14B H 0.9339 0.0483 0.4164 0.044 Uiso 1 1 calc R
H14C H 0.8261 0.0597 0.5105 0.044 Uiso 1 1 calc R
C15 C 0.7145(5) -0.02576(19) 0.3560(3) 0.0264(9) Uani 1 1 d .
H15 H 0.8090 -0.0471 0.3661 0.032 Uiso 1 1 calc R
C16 C 0.5899(5) -0.05552(18) 0.3130(3) 0.0292(10) Uani 1 1 d .
H16 H 0.6019 -0.0958 0.2885 0.035 Uiso 1 1 calc R
C17 C 0.4485(5) -0.02726(19) 0.3053(3) 0.0289(9) Uani 1 1 d .
H17 H 0.3617 -0.0491 0.2797 0.035 Uiso 1 1 calc R
C18 C 0.4315(5) 0.03291(17) 0.3345(3) 0.0217(8) Uani 1 1 d .
C19 C 0.2746(5) 0.06263(19) 0.3353(3) 0.0279(9) Uani 1 1 d .
H19A H 0.2816 0.1035 0.3065 0.042 Uiso 1 1 calc R
H19B H 0.2388 0.0656 0.4042 0.042 Uiso 1 1 calc R
H19C H 0.2014 0.0382 0.2957 0.042 Uiso 1 1 calc R
C20 C 0.8095(5) 0.28219(19) 0.1895(3) 0.0292(10) Uani 1 1 d .
H20A H 0.8104 0.2735 0.2613 0.044 Uiso 1 1 calc R
H20B H 0.7376 0.3156 0.1752 0.044 Uiso 1 1 calc R
H20C H 0.9136 0.2938 0.1689 0.044 Uiso 1 1 calc R
C21 C 0.7587(4) 0.22661(17) 0.1331(3) 0.0194(8) Uani 1 1 d .
C22 C 0.8180(4) 0.16619(18) 0.1504(3) 0.0202(8) Uani 1 1 d .
C23 C 0.9346(5) 0.1496(2) 0.2301(3) 0.0355(11) Uani 1 1 d .
H23A H 0.9162 0.1739 0.2901 0.053 Uiso 1 1 calc R
H23B H 1.0389 0.1577 0.2060 0.053 Uiso 1 1 calc R
H23C H 0.9248 0.1063 0.2463 0.053 Uiso 1 1 calc R
C24 C 0.7610(5) 0.12710(18) 0.0746(3) 0.0229(8) Uani 1 1 d .
C25 C 0.7944(6) 0.0607(2) 0.0629(4) 0.0373(11) Uani 1 1 d .
H25A H 0.7053 0.0406 0.0310 0.056 Uiso 1 1 calc R
H25B H 0.8142 0.0426 0.1287 0.056 Uiso 1 1 calc R
H25C H 0.8855 0.0555 0.0212 0.056 Uiso 1 1 calc R
C26 C 0.6663(4) 0.16351(18) 0.0072(3) 0.0213(8) Uani 1 1 d .
C27 C 0.5928(5) 0.1406(2) -0.0883(3) 0.0344(11) Uani 1 1 d .
H27A H 0.5527 0.0994 -0.0778 0.052 Uiso 1 1 calc R
H27B H 0.6701 0.1398 -0.1410 0.052 Uiso 1 1 calc R
H27C H 0.5077 0.1677 -0.1082 0.052 Uiso 1 1 calc R
C28 C 0.6684(5) 0.22404(18) 0.0412(3) 0.0226(8) Uani 1 1 d .
C29 C 0.5975(5) 0.2773(2) -0.0128(3) 0.0310(10) Uani 1 1 d .
H29A H 0.5924 0.3122 0.0326 0.047 Uiso 1 1 calc R
H29B H 0.4929 0.2666 -0.0359 0.047 Uiso 1 1 calc R
H29C H 0.6608 0.2878 -0.0703 0.047 Uiso 1 1 calc R
N1 N 0.5152(3) 0.22445(14) 0.3630(2) 0.0172(7) Uani 1 1 d .
N2 N 0.5491(4) 0.12852(14) 0.3846(2) 0.0177(7) Uani 1 1 d .
N3 N 0.4235(4) 0.09950(15) 0.1340(2) 0.0221(7) Uani 1 1 d .
N4 N 0.3530(4) 0.06041(16) 0.1064(3) 0.0339(9) Uani 1 1 d .
Ru1 Ru 0.56113(3) 0.167242(13) 0.15896(2) 0.01674(9) Uani 1 1 d .

loop_
_atom_site_aniso_label
_atom_site_aniso_U_11
_atom_site_aniso_U_22
_atom_site_aniso_U_33
_atom_site_aniso_U_23
_atom_site_aniso_U_13
_atom_site_aniso_U_12
C1 0.0134(17) 0.0165(18) 0.0184(18) 0.0002(15) 0.0007(14) 0.0016(15)
C2 0.0202(19) 0.0146(18) 0.0140(18) 0.0024(14) 0.0021(14) 0.0003(15)
C3 0.0164(18) 0.021(2) 0.0168(18) 0.0009(15) -0.0008(15) -0.0002(15)
C4 0.0172(19) 0.0186(19) 0.0193(19) 0.0014(15) -0.0051(15) 0.0000(15)
C5 0.0207(19) 0.025(2) 0.0157(18) 0.0020(16) -0.0007(15) 0.0038(16)
C6 0.025(2) 0.020(2) 0.023(2) 0.0052(16) 0.0024(16) 0.0066(16)
C7 0.028(2) 0.019(2) 0.023(2) -0.0031(16) 0.0024(17) -0.0020(17)
C8 0.0150(17) 0.0190(18) 0.0174(17) -0.0013(15) 0.0049(14) 0.0006(15)
C9 0.027(2) 0.023(2) 0.0218(19) -0.0039(17) -0.0038(16) -0.0014(17)
C10 0.023(2) 0.025(2) 0.0150(18) 0.0009(15) 0.0022(15) -0.0004(16)
C11 0.023(2) 0.029(2) 0.0133(18) 0.0019(15) 0.0014(15) 0.0040(16)
C12 0.027(2) 0.0155(18) 0.0151(18) 0.0029(15) 0.0029(15) 0.0039(16)
C13 0.026(2) 0.020(2) 0.0187(19) 0.0048(16) 0.0043(16) 0.0031(16)
C14 0.029(2) 0.034(2) 0.025(2) 0.0011(18) -0.0011(18) 0.0054(19)
C15 0.028(2) 0.026(2) 0.026(2) 0.0059(17) 0.0023(17) 0.0083(17)
C16 0.046(3) 0.016(2) 0.026(2) 0.0010(17) 0.0054(19) 0.0031(18)
C17 0.036(2) 0.022(2) 0.029(2) 0.0020(17) -0.0022(19) -0.0060(18)
C18 0.025(2) 0.0186(19) 0.0219(19) 0.0036(16) 0.0033(16) 0.0021(17)
C19 0.023(2) 0.026(2) 0.034(2) 0.0037(18) -0.0015(18) -0.0028(17)
C20 0.030(2) 0.031(2) 0.026(2) -0.0088(18) 0.0113(18) -0.0139(19)
C21 0.021(2) 0.022(2) 0.0153(18) -0.0030(15) 0.0059(15) -0.0054(16)
C22 0.0161(18) 0.029(2) 0.0158(18) 0.0012(17) 0.0002(14) -0.0048(16)
C23 0.020(2) 0.056(3) 0.030(2) 0.012(2) -0.0029(18) -0.003(2)
C24 0.024(2) 0.022(2) 0.023(2) -0.0045(16) 0.0069(16) 0.0003(16)
C25 0.042(3) 0.029(2) 0.041(3) -0.003(2) 0.011(2) 0.004(2)
C26 0.023(2) 0.028(2) 0.0132(17) -0.0013(16) 0.0022(15) -0.0042(17)
C27 0.034(3) 0.049(3) 0.019(2) -0.011(2) -0.0014(18) -0.004(2)
C28 0.025(2) 0.026(2) 0.0162(19) 0.0020(16) 0.0047(16) -0.0003(17)
C29 0.032(2) 0.032(2) 0.029(2) 0.0138(19) 0.0092(19) 0.0045(19)
N1 0.0202(16) 0.0173(16) 0.0141(15) -0.0007(12) 0.0001(12) -0.0016(13)
N2 0.0205(16) 0.0177(16) 0.0149(15) 0.0032(13) 0.0013(13) 0.0032(13)
N3 0.0250(18) 0.0226(18) 0.0188(16) 0.0016(14) -0.0019(14) -0.0011(15)
N4 0.044(2) 0.026(2) 0.032(2) 0.0015(16) -0.0103(17) -0.0081(18)
Ru1 0.01994(16) 0.01680(15) 0.01341(15) -0.00093(12) -0.00147(11) -0.00130(13)

loop_
_atom_type_symbol
_atom_type_description
_atom_type_scat_dispersion_real
_atom_type_scat_dispersion_imag
_atom_type_scat_source
C C 0.0033 0.0016 'International Tables Vol C Tables 4.2.6.8 and 6.1.1.4'
H H 0.0000 0.0000 'International Tables Vol C Tables 4.2.6.8 and 6.1.1.4'
N N 0.0061 0.0033 'International Tables Vol C Tables 4.2.6.8 and 6.1.1.4'
Ru Ru -1.2594 0.8363 'International Tables Vol C Tables 4.2.6.8 and 6.1.1.4'

loop_
_geom_angle_atom_site_label_1
_geom_angle_atom_site_label_2
_geom_angle_atom_site_label_3
_geom_angle
N2 C1 N1 102.7(3)
N2 C1 Ru1 133.5(3)
N1 C1 Ru1 123.7(3)
C8 C2 C3 122.4(3)
C8 C2 N1 120.9(3)
C3 C2 N1 116.7(3)
C5 C3 C2 117.2(3)
C5 C3 C4 121.9(3)
C2 C3 C4 120.8(3)
C3 C4 Ru1 109.6(2)
C3 C4 H4A 109.8
Ru1 C4 H4A 109.8
C3 C4 H4B 109.8
Ru1 C4 H4B 109.8
H4A C4 H4B 108.2
C6 C5 C3 121.2(3)
C6 C5 H5 119.4
C3 C5 H5 119.4
C5 C6 C7 120.6(4)
C5 C6 H6 119.7
C7 C6 H6 119.7
C6 C7 C8 120.6(4)
C6 C7 H7 119.7
C8 C7 H7 119.7
C2 C8 C7 117.9(3)
C2 C8 C9 124.0(3)
C7 C8 C9 118.0(3)
C8 C9 H9A 109.5
C8 C9 H9B 109.5
H9A C9 H9B 109.5
C8 C9 H9C 109.5
H9A C9 H9C 109.5
H9B C9 H9C 109.5
C11 C10 N1 106.9(3)
C11 C10 H10 126.5
N1 C10 H10 126.5
C10 C11 N2 107.1(3)
C10 C11 H11 126.4
N2 C11 H11 126.4
C18 C12 C13 122.2(3)
C18 C12 N2 117.8(3)
C13 C12 N2 120.0(3)
C15 C13 C12 117.0(4)
C15 C13 C14 121.1(4)
C12 C13 C14 121.9(4)
C13 C14 H14A 109.5
C13 C14 H14B 109.5
H14A C14 H14B 109.5
C13 C14 H14C 109.5
H14A C14 H14C 109.5
H14B C14 H14C 109.5
C16 C15 C13 121.2(4)
C16 C15 H15 119.4
C13 C15 H15 119.4
C17 C16 C15 120.4(4)
C17 C16 H16 119.8
C15 C16 H16 119.8
C16 C17 C18 120.5(4)
C16 C17 H17 119.7
C18 C17 H17 119.7
C17 C18 C12 117.9(4)
C17 C18 C19 121.0(4)
C12 C18 C19 121.1(3)
C18 C19 H19A 109.5
C18 C19 H19B 109.5
H19A C19 H19B 109.5
C18 C19 H19C 109.5
H19A C19 H19C 109.5
H19B C19 H19C 109.5
C21 C20 H20A 109.5
C21 C20 H20B 109.5
H20A C20 H20B 109.5
C21 C20 H20C 109.5
H20A C20 H20C 109.5
H20B C20 H20C 109.5
C22 C21 C28 106.6(3)
C22 C21 C20 124.8(3)
C28 C21 C20 127.6(4)
C22 C21 Ru1 72.6(2)
C28 C21 Ru1 72.4(2)
C20 C21 Ru1 129.2(3)
C24 C22 C21 109.1(3)
C24 C22 C23 125.8(4)
C21 C22 C23 124.8(4)
C24 C22 Ru1 72.9(2)
C21 C22 Ru1 69.3(2)
C23 C22 Ru1 128.7(3)
C22 C23 H23A 109.5
C22 C23 H23B 109.5
H23A C23 H23B 109.5
C22 C23 H23C 109.5
H23A C23 H23C 109.5
H23B C23 H23C 109.5
C22 C24 C26 107.4(3)
C22 C24 C25 127.1(4)
C26 C24 C25 125.5(4)
C22 C24 Ru1 70.4(2)
C26 C24 Ru1 70.5(2)
C25 C24 Ru1 125.7(3)
C24 C25 H25A 109.5
C24 C25 H25B 109.5
H25A C25 H25B 109.5
C24 C25 H25C 109.5
H25A C25 H25C 109.5
H25B C25 H25C 109.5
C28 C26 C24 108.5(3)
C28 C26 C27 126.5(4)
C24 C26 C27 124.8(4)
C28 C26 Ru1 71.0(2)
C24 C26 Ru1 71.9(2)
C27 C26 Ru1 127.6(3)
C26 C27 H27A 109.5
C26 C27 H27B 109.5
H27A C27 H27B 109.5
C26 C27 H27C 109.5
H27A C27 H27C 109.5
H27B C27 H27C 109.5
C26 C28 C21 108.4(3)
C26 C28 C29 125.3(4)
C21 C28 C29 126.1(4)
C26 C28 Ru1 72.3(2)
C21 C28 Ru1 69.2(2)
C29 C28 Ru1 127.3(3)
C28 C29 H29A 109.5
C28 C29 H29B 109.5
H29A C29 H29B 109.5
C28 C29 H29C 109.5
H29A C29 H29C 109.5
H29B C29 H29C 109.5
C1 N1 C10 111.2(3)
C1 N1 C2 124.1(3)
C10 N1 C2 124.4(3)
C1 N2 C11 112.0(3)
C1 N2 C12 123.9(3)
C11 N2 C12 123.7(3)
N4 N3 Ru1 170.0(3)
N3 Ru1 C1 98.49(14)
N3 Ru1 C4 88.57(14)
C1 Ru1 C4 77.96(14)
N3 Ru1 C21 156.26(14)
C1 Ru1 C21 101.86(14)
C4 Ru1 C21 107.48(14)
N3 Ru1 C28 124.94(14)
C1 Ru1 C28 136.10(14)
C4 Ru1 C28 95.41(14)
C21 Ru1 C28 38.34(14)
N3 Ru1 C22 126.56(14)
C1 Ru1 C22 98.37(13)
C4 Ru1 C22 144.60(14)
C21 Ru1 C22 38.13(14)
C28 Ru1 C22 62.69(14)
N3 Ru1 C26 94.20(14)
C1 Ru1 C26 160.48(13)
C4 Ru1 C26 117.30(14)
C21 Ru1 C26 63.10(14)
C28 Ru1 C26 36.70(14)
C22 Ru1 C26 62.12(13)
N3 Ru1 C24 95.00(14)
C1 Ru1 C24 125.89(14)
C4 Ru1 C24 154.74(14)
C21 Ru1 C24 63.04(14)
C28 Ru1 C24 62.21(14)
C22 Ru1 C24 36.67(14)
C26 Ru1 C24 37.57(14)

loop_
_geom_bond_atom_site_label_1
_geom_bond_atom_site_label_2
_geom_bond_distance
C1 N2 1.364(5)
C1 N1 1.386(5)
C1 Ru1 2.043(4)
C2 C8 1.397(5)
C2 C3 1.413(5)
C2 N1 1.430(4)
C3 C5 1.396(5)
C3 C4 1.478(5)
C4 Ru1 2.161(4)
C4 H4A 0.9900
C4 H4B 0.9900
C5 C6 1.381(5)
C5 H5 0.9500
C6 C7 1.385(5)
C6 H6 0.9500
C7 C8 1.402(5)
C7 H7 0.9500
C8 C9 1.507(5)
C9 H9A 0.9800
C9 H9B 0.9800
C9 H9C 0.9800
C10 C11 1.332(5)
C10 N1 1.395(5)
C10 H10 0.9500
C11 N2 1.392(5)
C11 H11 0.9500
C12 C18 1.392(5)
C12 C13 1.399(5)
C12 N2 1.440(5)
C13 C15 1.389(6)
C13 C14 1.499(6)
C14 H14A 0.9800
C14 H14B 0.9800
C14 H14C 0.9800
C15 C16 1.379(6)
C15 H15 0.9500
C16 C17 1.375(6)
C16 H16 0.9500
C17 C18 1.388(5)
C17 H17 0.9500
C18 C19 1.507(5)
C19 H19A 0.9800
C19 H19B 0.9800
C19 H19C 0.9800
C20 C21 1.498(5)
C20 H20A 0.9800
C20 H20B 0.9800
C20 H20C 0.9800
C21 C22 1.441(5)
C21 C28 1.448(5)
C21 Ru1 2.183(4)
C22 C24 1.412(5)
C22 C23 1.502(5)
C22 Ru1 2.227(4)
C23 H23A 0.9800
C23 H23B 0.9800
C23 H23C 0.9800
C24 C26 1.450(5)
C24 C25 1.496(6)
C24 Ru1 2.260(4)
C25 H25A 0.9800
C25 H25B 0.9800
C25 H25C 0.9800
C26 C28 1.406(5)
C26 C27 1.505(5)
C26 Ru1 2.241(4)
C27 H27A 0.9800
C27 H27B 0.9800
C27 H27C 0.9800
C28 C29 1.501(5)
C28 Ru1 2.226(4)
C29 H29A 0.9800
C29 H29B 0.9800
C29 H29C 0.9800
N3 N4 1.113(5)
N3 Ru1 1.932(3)
